data_2018554
loop_
_publ_author_name
'He, Jiao-Jiao'
'Chai, Wen-Xiang'
'Song, Li'
'Niu, Feng'
'Fang, Xiao-Bin'

_publ_section_title
;
 A new potential NLO compound with a supramolecular layered structure:
 aqua(hexamethylenetetramine-\k<i>N</i>)(iminodiacetato-\k^3^<i>O</i>,<i>N</i>,<i>O</i>')copper(II)
;
_journal_coeditor_code BG3151
_journal_issue 8
_journal_name_full 'Acta Crystallographica Section C'
_journal_page_first m206
_journal_page_last m208
_journal_paper_doi 10.1107/S0108270112028442
_journal_volume 68
_journal_year 2012
_chemical_formula_iupac '[Cu (C4 H5 N O4) (C6 H12 N4) (H2 O)]'
_chemical_formula_moiety 'C10 H19 Cu N5 O5'
_chemical_formula_sum 'C10 H19 Cu N5 O5'
_chemical_formula_weight 352.84
_chemical_name_systematic
;
aqua(hexamethylenetetramine-\k<i>N</i>)(iminodiacetato-
\k^3^<i>O</i>,<i>N</i>,<i>O</i>')copper(II)
;
_space_group_IT_number 29
_symmetry_cell_setting orthorhombic
_symmetry_space_group_name_Hall 'P 2c -2ac'
_symmetry_space_group_name_H-M 'P c a 21'
_atom_sites_solution_hydrogens geom
_atom_sites_solution_primary direct
_atom_sites_solution_secondary difmap
_audit_creation_method SHELXL97
_cell_angle_alpha 90.00
_cell_angle_beta 90.00
_cell_angle_gamma 90.00
_cell_formula_units_Z 4
_cell_length_a 9.800(2)
_cell_length_b 19.039(4)
_cell_length_c 6.8975(15)
_cell_measurement_reflns_used 3918
_cell_measurement_temperature 130(2)
_cell_measurement_theta_max 27.4835
_cell_measurement_theta_min 2.0780
_cell_volume 1287.0(5)
_computing_cell_refinement 'PROCESS-AUTO (Rigaku, 1998)'
_computing_data_collection 'PROCESS-AUTO (Rigaku, 1998)'
_computing_data_reduction 'CrystalStructure (Rigaku/MSC, 2004)'
_computing_molecular_graphics 'SHELXTL (Sheldrick, 2008)'
_computing_publication_material 'SHELXTL (Sheldrick, 2008)'
_computing_structure_refinement 'SHELXL97 (Sheldrick, 2008)'
_computing_structure_solution 'SHELXS97 (Sheldrick, 2008)'
_diffrn_ambient_temperature 130(2)
_diffrn_detector_area_resol_mean 14.6306
_diffrn_measured_fraction_theta_full 0.998
_diffrn_measured_fraction_theta_max 0.998
_diffrn_measurement_device_type 'Rigaku R-AXIS RAPID'
_diffrn_measurement_method 'CCD profile fitting'
_diffrn_radiation_monochromator graphite
_diffrn_radiation_source 'fine-focus sealed tube'
_diffrn_radiation_type MoK\a
_diffrn_radiation_wavelength 0.71075
_diffrn_reflns_av_R_equivalents 0.0320
_diffrn_reflns_av_sigmaI/netI 0.0320
_diffrn_reflns_limit_h_max 12
_diffrn_reflns_limit_h_min -12
_diffrn_reflns_limit_k_max 24
_diffrn_reflns_limit_k_min -24
_diffrn_reflns_limit_l_max 7
_diffrn_reflns_limit_l_min -8
_diffrn_reflns_number 9636
_diffrn_reflns_theta_full 27.46
_diffrn_reflns_theta_max 27.46
_diffrn_reflns_theta_min 2.34
_exptl_absorpt_coefficient_mu 1.730
_exptl_absorpt_correction_T_max 0.8885
_exptl_absorpt_correction_T_min 0.6074
_exptl_absorpt_correction_type multi-scan
_exptl_absorpt_process_details '(ABSCOR; Higashi, 1995)'
_exptl_crystal_colour blue
_exptl_crystal_density_diffrn 1.821
_exptl_crystal_density_method 'not measured'
_exptl_crystal_description plate
_exptl_crystal_F_000 732
_exptl_crystal_size_max 0.32
_exptl_crystal_size_mid 0.16
_exptl_crystal_size_min 0.07
_refine_diff_density_max 0.269
_refine_diff_density_min -0.314
_refine_ls_abs_structure_details 'Flack (1983), with 1156 Friedel pairs'
_refine_ls_abs_structure_Flack 0.004(15)
_refine_ls_extinction_method none
_refine_ls_goodness_of_fit_ref 1.010
_refine_ls_hydrogen_treatment mixed
_refine_ls_matrix_type full
_refine_ls_number_parameters 198
_refine_ls_number_reflns 2760
_refine_ls_number_restraints 3
_refine_ls_restrained_S_all 1.011
_refine_ls_R_factor_all 0.0304
_refine_ls_R_factor_gt 0.0264
_refine_ls_shift/su_max 0.001
_refine_ls_shift/su_mean 0.000
_refine_ls_structure_factor_coef Fsqd
_refine_ls_weighting_details 'calc w = 1/[\s^2^(Fo^2^)+(0.0332P)^2^] where P=(Fo^2^+2Fc^2^)/3'
_refine_ls_weighting_scheme calc
_refine_ls_wR_factor_gt 0.0595
_refine_ls_wR_factor_ref 0.0614
_reflns_number_gt 2546
_reflns_number_total 2760
_reflns_threshold_expression I>2\s(I)
_cod_data_source_file bg3151.cif
_cod_data_source_block I
_cod_original_cell_volume 1286.9(5)
_cod_database_code 2018554
_cod_database_fobs_code 2018554

loop_
_symmetry_equiv_pos_as_xyz
'x, y, z'
'-x, -y, z+1/2'
'-x+1/2, y, z+1/2'
'x+1/2, -y, z'

loop_
_atom_site_type_symbol
_atom_site_label
_atom_site_fract_x
_atom_site_fract_y
_atom_site_fract_z
_atom_site_U_iso_or_equiv
_atom_site_adp_type
_atom_site_calc_flag
_atom_site_refinement_flags
_atom_site_occupancy
_atom_site_symmetry_multiplicity
Cu Cu1 0.00027(2) 0.197212(12) 0.39193(10) 0.00979(8) Uani d . 1 1
N N1 -0.02127(17) 0.09581(10) 0.4529(3) 0.0112(4) Uani d . 1 1
H H1 0.0133 0.0879 0.5765 0.013 Uiso calc R 1 1
N N2 0.00598(16) 0.29694(10) 0.2881(3) 0.0085(4) Uani d . 1 1
N N3 -0.1040(2) 0.37629(10) 0.0535(3) 0.0158(4) Uani d . 1 1
N N4 -0.02168(18) 0.42196(10) 0.3641(4) 0.0140(5) Uani d . 1 1
N N5 0.1408(2) 0.38550(10) 0.1147(3) 0.0140(4) Uani d . 1 1
C C1 0.1937(2) 0.10073(12) 0.2734(4) 0.0137(5) Uani d . 1 1
C C2 0.0652(2) 0.05800(11) 0.3128(4) 0.0128(5) Uani d . 1 1
H H2A 0.0144 0.0507 0.1904 0.015 Uiso calc R 1 1
H H2B 0.0903 0.0114 0.3657 0.015 Uiso calc R 1 1
C C3 -0.1665(2) 0.07701(11) 0.4530(4) 0.0121(5) Uani d . 1 1
H H3A -0.1888 0.0524 0.5754 0.014 Uiso calc R 1 1
H H3B -0.1849 0.0443 0.3444 0.014 Uiso calc R 1 1
C C4 -0.2576(2) 0.14163(11) 0.4328(3) 0.0119(5) Uani d . 1 1
C C5 -0.1031(2) 0.30530(11) 0.1353(4) 0.0148(5) Uani d . 1 1
H H5A -0.0872 0.2709 0.0301 0.018 Uiso calc R 1 1
H H5B -0.1934 0.2952 0.1933 0.018 Uiso calc R 1 1
C C6 -0.0202(2) 0.35078(13) 0.4425(4) 0.0137(5) Uani d . 1 1
H H6A -0.1091 0.3409 0.5049 0.016 Uiso calc R 1 1
H H6B 0.0516 0.3473 0.5430 0.016 Uiso calc R 1 1
C C7 0.1404(2) 0.31484(11) 0.1963(4) 0.0127(5) Uani d . 1 1
H H7A 0.2135 0.3111 0.2949 0.015 Uiso calc R 1 1
H H7B 0.1603 0.2805 0.0923 0.015 Uiso calc R 1 1
C C8 0.1109(2) 0.43607(12) 0.2700(4) 0.0156(5) Uani d . 1 1
H H8A 0.1101 0.4841 0.2151 0.019 Uiso calc R 1 1
H H8B 0.1842 0.4339 0.3686 0.019 Uiso calc R 1 1
C C9 -0.1278(2) 0.42641(12) 0.2116(4) 0.0161(5) Uani d . 1 1
H H9A -0.2182 0.4170 0.2701 0.019 Uiso calc R 1 1
H H9B -0.1292 0.4746 0.1580 0.019 Uiso calc R 1 1
C C10 0.0303(2) 0.39039(13) -0.0297(4) 0.0170(5) Uani d . 1 1
H H10A 0.0305 0.4381 -0.0871 0.020 Uiso calc R 1 1
H H10B 0.0481 0.3564 -0.1353 0.020 Uiso calc R 1 1
O O1 0.18308(15) 0.16815(8) 0.2986(3) 0.0134(3) Uani d . 1 1
O O2 0.29669(15) 0.07122(8) 0.2125(3) 0.0181(4) Uani d . 1 1
O O3 -0.38293(15) 0.13328(8) 0.4293(3) 0.0202(4) Uani d . 1 1
O O4 -0.19778(15) 0.20125(7) 0.4182(3) 0.0143(4) Uani d . 1 1
O O5 0.05476(18) 0.22227(9) 0.7116(3) 0.0147(3) Uani d D 1 1
H H52 0.126(2) 0.2055(14) 0.727(5) 0.031(10) Uiso d D 1 1
H H51 -0.001(2) 0.2024(14) 0.778(5) 0.021(10) Uiso d D 1 1

loop_
_atom_site_aniso_label
_atom_site_aniso_U_11
_atom_site_aniso_U_22
_atom_site_aniso_U_33
_atom_site_aniso_U_12
_atom_site_aniso_U_13
_atom_site_aniso_U_23
Cu1 0.00771(12) 0.00726(12) 0.01439(14) 0.00032(9) 0.00182(11) 0.00077(16)
N1 0.0117(9) 0.0115(10) 0.0104(11) -0.0005(7) -0.0004(7) -0.0005(8)
N2 0.0083(9) 0.0083(10) 0.0090(11) 0.0004(6) 0.0010(8) -0.0010(8)
N3 0.0171(10) 0.0134(10) 0.0170(11) -0.0001(8) -0.0040(9) 0.0023(9)
N4 0.0176(10) 0.0102(9) 0.0141(15) -0.0013(7) 0.0033(10) -0.0035(9)
N5 0.0132(10) 0.0131(10) 0.0156(11) 0.0014(8) 0.0031(9) 0.0032(9)
C1 0.0133(11) 0.0158(11) 0.0119(12) 0.0010(9) 0.0028(10) 0.0030(10)
C2 0.0111(11) 0.0097(10) 0.0175(12) 0.0004(8) 0.0040(10) -0.0028(9)
C3 0.0091(10) 0.0118(11) 0.0153(13) -0.0008(8) 0.0025(9) 0.0013(9)
C4 0.0103(9) 0.0138(10) 0.0115(13) 0.0015(8) 0.0009(10) 0.0015(9)
C5 0.0153(12) 0.0110(11) 0.0183(14) -0.0004(9) -0.0089(11) 0.0021(10)
C6 0.0179(11) 0.0130(11) 0.0103(14) 0.0001(8) 0.0028(9) -0.0010(9)
C7 0.0107(11) 0.0132(11) 0.0144(13) 0.0010(8) 0.0033(10) 0.0019(10)
C8 0.0137(11) 0.0106(11) 0.0223(15) -0.0028(9) -0.0015(11) 0.0025(10)
C9 0.0153(11) 0.0108(11) 0.0222(14) 0.0038(9) 0.0021(11) 0.0063(11)
C10 0.0211(12) 0.0176(13) 0.0123(12) 0.0031(10) 0.0004(10) 0.0062(10)
O1 0.0113(8) 0.0102(8) 0.0188(9) 0.0011(6) 0.0016(7) 0.0021(7)
O2 0.0123(8) 0.0151(8) 0.0269(10) 0.0035(6) 0.0067(8) 0.0023(8)
O3 0.0093(7) 0.0177(8) 0.0336(12) -0.0006(6) -0.0010(8) 0.0045(8)
O4 0.0092(7) 0.0120(7) 0.0218(10) 0.0009(5) 0.0039(8) 0.0012(7)
O5 0.0110(8) 0.0157(8) 0.0174(9) 0.0015(7) 0.0007(8) 0.0018(8)

loop_
_atom_type_symbol
_atom_type_description
_atom_type_scat_dispersion_real
_atom_type_scat_dispersion_imag
_atom_type_scat_source
C C 0.0033 0.0016 'International Tables Vol C Tables 4.2.6.8 and 6.1.1.4'
H H 0.0000 0.0000 'International Tables Vol C Tables 4.2.6.8 and 6.1.1.4'
N N 0.0061 0.0033 'International Tables Vol C Tables 4.2.6.8 and 6.1.1.4'
O O 0.0106 0.0060 'International Tables Vol C Tables 4.2.6.8 and 6.1.1.4'
Cu Cu 0.3201 1.2651 'International Tables Vol C Tables 4.2.6.8 and 6.1.1.4'

loop_
_geom_angle_atom_site_label_1
_geom_angle_atom_site_label_2
_geom_angle_atom_site_label_3
_geom_angle
O4 Cu1 O1 160.08(8)
O4 Cu1 N1 85.01(7)
O1 Cu1 N1 83.89(7)
O4 Cu1 N2 91.33(6)
O1 Cu1 N2 96.98(7)
N1 Cu1 N2 170.50(9)
O4 Cu1 O5 97.63(8)
O1 Cu1 O5 99.11(7)
N1 Cu1 O5 91.33(8)
N2 Cu1 O5 97.86(8)
C2 N1 C3 116.04(19)
C2 N1 Cu1 105.96(14)
C3 N1 Cu1 109.89(14)
C2 N1 H1 108.2
C3 N1 H1 108.2
Cu1 N1 H1 108.2
C7 N2 C6 107.13(17)
C7 N2 C5 107.6(2)
C6 N2 C5 107.60(17)
C7 N2 Cu1 112.67(13)
C6 N2 Cu1 112.59(16)
C5 N2 Cu1 109.00(13)
C10 N3 C5 108.40(19)
C10 N3 C9 108.41(19)
C5 N3 C9 108.3(2)
C6 N4 C8 108.84(17)
C6 N4 C9 108.84(17)
C8 N4 C9 107.1(2)
C7 N5 C8 108.81(19)
C7 N5 C10 108.51(19)
C8 N5 C10 107.76(19)
O2 C1 O1 124.2(2)
O2 C1 C2 119.7(2)
O1 C1 C2 115.96(18)
N1 C2 C1 109.35(18)
N1 C2 H2A 109.8
C1 C2 H2A 109.8
N1 C2 H2B 109.8
C1 C2 H2B 109.8
H2A C2 H2B 108.3
N1 C3 C4 111.77(18)
N1 C3 H3A 109.3
C4 C3 H3A 109.3
N1 C3 H3B 109.3
C4 C3 H3B 109.3
H3A C3 H3B 107.9
O3 C4 O4 124.47(19)
O3 C4 C3 118.60(19)
O4 C4 C3 116.93(18)
N3 C5 N2 111.75(19)
N3 C5 H5A 109.3
N2 C5 H5A 109.3
N3 C5 H5B 109.3
N2 C5 H5B 109.3
H5A C5 H5B 107.9
N4 C6 N2 111.9(2)
N4 C6 H6A 109.2
N2 C6 H6A 109.2
N4 C6 H6B 109.2
N2 C6 H6B 109.2
H6A C6 H6B 107.9
N5 C7 N2 112.00(18)
N5 C7 H7A 109.2
N2 C7 H7A 109.2
N5 C7 H7B 109.2
N2 C7 H7B 109.2
H7A C7 H7B 107.9
N5 C8 N4 112.11(19)
N5 C8 H8A 109.2
N4 C8 H8A 109.2
N5 C8 H8B 109.2
N4 C8 H8B 109.2
H8A C8 H8B 107.9
N3 C9 N4 112.26(19)
N3 C9 H9A 109.2
N4 C9 H9A 109.2
N3 C9 H9B 109.2
N4 C9 H9B 109.2
H9A C9 H9B 107.9
N3 C10 N5 112.6(2)
N3 C10 H10A 109.1
N5 C10 H10A 109.1
N3 C10 H10B 109.1
N5 C10 H10B 109.1
H10A C10 H10B 107.8
C1 O1 Cu1 113.03(13)
C4 O4 Cu1 115.32(13)
Cu1 O5 H52 105(3)
Cu1 O5 H51 107(2)
H52 O5 H51 109(3)

loop_
_geom_bond_atom_site_label_1
_geom_bond_atom_site_label_2
_geom_bond_distance
_geom_bond_publ_flag
Cu1 O4 1.9508(15) y
Cu1 O1 1.9824(16) y
Cu1 N1 1.987(2) y
Cu1 N2 2.030(2) y
Cu1 O5 2.318(2) y
N1 C2 1.473(3) ?
N1 C3 1.467(3) ?
N1 H1 0.9300 ?
N2 C7 1.501(3) ?
N2 C6 1.500(3) ?
N2 C5 1.510(3) ?
N3 C10 1.461(3) ?
N3 C5 1.464(3) ?
N3 C9 1.468(3) ?
N4 C6 1.459(3) ?
N4 C8 1.477(3) ?
N4 C9 1.482(3) ?
N5 C7 1.458(3) ?
N5 C8 1.470(3) ?
N5 C10 1.474(3) ?
C1 O2 1.229(3) ?
C1 O1 1.299(3) ?
C1 C2 1.523(3) ?
C2 H2A 0.9900 ?
C2 H2B 0.9900 ?
C3 C4 1.527(3) ?
C3 H3A 0.9900 ?
C3 H3B 0.9900 ?
C4 O3 1.238(3) ?
C4 O4 1.282(2) ?
C5 H5A 0.9900 ?
C5 H5B 0.9900 ?
C6 H6A 0.9900 ?
C6 H6B 0.9900 ?
C7 H7A 0.9900 ?
C7 H7B 0.9900 ?
C8 H8A 0.9900 ?
C8 H8B 0.9900 ?
C9 H9A 0.9900 ?
C9 H9B 0.9900 ?
C10 H10A 0.9900 ?
C10 H10B 0.9900 ?
O5 H52 0.773(17) ?
O5 H51 0.805(17) ?

loop_
_geom_hbond_atom_site_label_D
_geom_hbond_atom_site_label_H
_geom_hbond_atom_site_label_A
_geom_hbond_site_symmetry_A
_geom_hbond_distance_DH
_geom_hbond_distance_HA
_geom_hbond_distance_DA
_geom_hbond_angle_DHA
O5 H51 O3 3_455 0.805(17) 2.030(18) 2.821(3) 167(3)
O5 H52 O1 3 0.773(17) 2.063(18) 2.832(2) 173(3)
N1 H1 O2 3 0.93 2.11 2.876(3) 138.9
C3 H3B O2 4_455 0.99 2.39 3.293(3) 151.7
C8 H8B N5 3 0.99 2.58 3.536(3) 161.5
